data_2103377
loop_
_publ_author_name
'Marsh, Richard E.'

_publ_section_title
;
 The space groups of point group <i>C</i>~3~: some corrections, some
 comments
;
_journal_issue 5
_journal_name_full 'Acta Crystallographica Section B'
_journal_page_first 893
_journal_page_last 899
_journal_paper_doi 10.1107/S0108768102011758
_journal_volume 58
_journal_year 2002
_chemical_formula_moiety 'C36 H42 N2 O6 Fe2 Pd2, C H2 Cl'
_chemical_formula_sum 'C37 H44 Cl Fe2 N2 O6 Pd2'
_symmetry_cell_setting trigonal
_symmetry_space_group_name_H-M 'P 32 2 1'
_cell_angle_alpha 90.00
_cell_angle_beta 90.00
_cell_angle_gamma 120.00
_cell_formula_units_Z 3
_cell_length_a 11.026
_cell_length_b 11.026
_cell_length_c 27.253
_cell_volume 2869.333
_cod_data_source_file bk0117.cif
_cod_data_source_block XAXJOV
_cod_depositor_comments
;
 Adding the _cell_formula_units_Z and _chemical_formula_moiety data items
 after consulting the original publication.

 Antanas Vaitkus,
 2017-08-03
;
_cod_original_formula_sum 'C37 H44 N2 O6 Cl Fe2 Pd2'
_cod_database_code 2103377

loop_
_atom_site_label
_atom_site_fract_x
_atom_site_fract_y
_atom_site_fract_z
Pd1 -0.04158 0.15369 0.16243
Fe1 -0.04080 0.43968 0.22628
O1 -0.16671 0.38500 0.04702
O3 0.01776 0.07994 0.09910
O4 -0.03978 -0.13504 0.12569
N1 -0.18292 0.18492 0.12580
C1 -0.0980 0.2326 0.21592
C2 -0.2080 0.2590 0.20244
C3 -0.2442 0.3138 0.24345
C4 -0.1583 0.3178 0.28263
C5 -0.0697 0.2695 0.26606
C6 0.0755 0.6392 0.25125
C7 -0.0062 0.6359 0.21276
C8 0.0273 0.5839 0.17194
C9 0.1320 0.5566 0.18530
C10 0.1614 0.5905 0.23465
C11 -0.2481 0.2322 0.15142
C12 -0.2136 0.1576 0.07258
C13 -0.1250 0.2828 0.04048
C14 0.0310 0.3615 0.04843
C15 -0.0570 0.5118 0.02734
C16 0.0734 0.5044 0.02788
C33 0.0898 -0.0521 0.05217
C34 0.0168 -0.0317 0.09585
Cl 0.37952 -0.03656 0.11624
C37 0.3090 0.0 0.16667
H1 -0.3170 0.3399 0.24471
H2 -0.1595 0.3507 0.31594
H3 0.0020 0.2645 0.28576
H4 0.0738 0.6716 0.28461
H5 -0.0769 0.6649 0.21400
H6 -0.0142 0.5710 0.13922
H7 0.1782 0.5210 0.16374
H8 0.2312 0.5828 0.25407
H9 -0.3160 0.2482 0.13802
H10 -0.3116 0.1278 0.06707
H11 -0.1990 0.0813 0.06286
H12 -0.1427 0.2517 0.00622
H13 0.0539 0.3668 0.08301
H14 0.0760 0.3182 0.03082
H15 -0.0450 0.5906 0.04688
H16 -0.0796 0.5245 -0.00599
H17 0.1438 0.5775 0.04850
H18 0.1109 0.5144 -0.00500
H37 0.0814 -0.1430 0.05399
H38 0.1869 0.0186 0.05242
H39 0.0470 -0.0450 0.02242
H43 -0.7823 -0.0796 0.17374
